data_1557283
loop_
_publ_author_name
'Shi, Xiujuan'
'Yan, Neng'
'Niu, Guangle'
'Sung, Simon H. P.'
'Liu, Zhiyang'
'Liu, Junkai'
'Kwok, Ryan T. K.'
'Lam, Jacky W. Y.'
'Wang, Wen-Xiong'
'Sung, Herman H.-Y.'
'Williams, Ian D.'
'Tang, Ben Zhong'

_publ_section_title
;
 In vivo monitoring of tissue regeneration using a ratiometric lysosomal
 AIE probe
;
_journal_issue 12
_journal_name_full 'Chemical Science'
_journal_page_first 3152
_journal_page_last 3163
_journal_paper_doi 10.1039/C9SC06226B
_journal_volume 11
_journal_year 2020
_chemical_formula_moiety 'C25 H24 N4, 3(H2 O)'
_chemical_formula_sum 'C25 H30 N4 O3'
_chemical_formula_weight 434.53
_space_group_crystal_system triclinic
_space_group_IT_number 2
_space_group_name_Hall '-P 1'
_space_group_name_H-M_alt 'P -1'
_atom_sites_solution_hydrogens mixed
_atom_sites_solution_primary direct
_audit_creation_date 2017-08-18
_audit_creation_method
;
Olex2 1.2
(compiled 2017.08.10 svn.r3458 for OlexSys, GUI svn.r5375)
;
_audit_update_record
;
2019-07-04 deposited with the CCDC.	2020-02-10 downloaded from the CCDC.
;
_cell_angle_alpha 94.931(5)
_cell_angle_beta 90.774(5)
_cell_angle_gamma 105.499(5)
_cell_formula_units_Z 2
_cell_length_a 6.6601(4)
_cell_length_b 7.4588(4)
_cell_length_c 23.5097(15)
_cell_measurement_reflns_used 2286
_cell_measurement_temperature 100.00(10)
_cell_measurement_theta_max 74.1440
_cell_measurement_theta_min 3.7660
_cell_volume 1120.43(12)
_computing_cell_refinement 'CrysAlisPro 1.171.38.46 (Rigaku OD, 2015)'
_computing_data_collection 'CrysAlisPro 1.171.38.46 (Rigaku OD, 2015)'
_computing_data_reduction 'CrysAlisPro 1.171.38.46 (Rigaku OD, 2015)'
_computing_molecular_graphics 'Olex2 (Dolomanov et al., 2009)'
_computing_publication_material 'Olex2 (Dolomanov et al., 2009)'
_computing_structure_refinement 'ShelXL (Sheldrick, 2015)'
_computing_structure_solution 'ShelXS (Sheldrick, 2008)'
_diffrn_ambient_environment N~2~
_diffrn_ambient_temperature 100.00(10)
_diffrn_detector 'CCD plate'
_diffrn_detector_area_resol_mean 10.3577
_diffrn_detector_type Atlas
_diffrn_measured_fraction_theta_full 0.982
_diffrn_measured_fraction_theta_max 0.980
_diffrn_measurement_details
;
List of Runs (angles in degrees, time in seconds):

  # Type    Start    End  Width  t~exp~   \w     \q     \k     \f   Frames
#--------------------------------------------------------------------------
  1  \w    106.00 178.00   1.00    2.00    --  107.97  45.00 150.00   72
  2  \w    -67.00  22.00   1.00    1.00    --  -40.57  37.00 150.00   89
  3  \w   -116.00 -16.00   1.00    1.00    --  -40.57 -37.00 -30.00  100
  4  \w    -96.00  -2.00   1.00    1.00    --  -40.57 125.00-150.00   94
  5  \w    101.00 148.00   1.00    2.00    --  107.97 120.00  90.00   47
  6  \w     78.00 176.00   1.00    2.00    --  107.97  61.00 -90.00   98
  7  \w     79.00 176.00   1.00    2.00    --  107.97  61.00-150.00   97
  8  \w     53.00 103.00   1.00    2.00    --  107.97 -94.00 -60.00   50
  9  \w     36.00 109.00   1.00    2.00    --  107.97 -94.00  30.00   73
 10  \w     39.00 121.00   1.00    2.00    --  107.97-125.00 -90.00   82
 11  \w     34.00 130.00   1.00    2.00    --  107.97 -61.00  60.00   96
 12  \w     24.00  50.00   1.00    2.00    --  107.97 -94.00 -60.00   26
;
_diffrn_measurement_device 'kappa diffractometer'
_diffrn_measurement_device_type 'SuperNova, Dual, Cu at zero, Atlas'
_diffrn_measurement_method '\w scans'
_diffrn_orient_matrix_type 'CrysAlisPro convention (1999,Acta A55,543-557)'
_diffrn_orient_matrix_UB_11 -0.1140491000
_diffrn_orient_matrix_UB_12 -0.1644098000
_diffrn_orient_matrix_UB_13 -0.0430549000
_diffrn_orient_matrix_UB_21 0.1167193000
_diffrn_orient_matrix_UB_22 0.1017090000
_diffrn_orient_matrix_UB_23 -0.0491249000
_diffrn_orient_matrix_UB_31 0.1762751000
_diffrn_orient_matrix_UB_32 -0.0946889000
_diffrn_orient_matrix_UB_33 0.0080793000
_diffrn_radiation_monochromator mirror
_diffrn_radiation_probe x-ray
_diffrn_radiation_type CuK\a
_diffrn_radiation_wavelength 1.54184
_diffrn_reflns_av_R_equivalents 0.0302
_diffrn_reflns_av_unetI/netI 0.0478
_diffrn_reflns_Laue_measured_fraction_full 0.982
_diffrn_reflns_Laue_measured_fraction_max 0.980
_diffrn_reflns_limit_h_max 7
_diffrn_reflns_limit_h_min -7
_diffrn_reflns_limit_k_max 7
_diffrn_reflns_limit_k_min -8
_diffrn_reflns_limit_l_max 28
_diffrn_reflns_limit_l_min -28
_diffrn_reflns_number 5951
_diffrn_reflns_point_group_measured_fraction_full 0.982
_diffrn_reflns_point_group_measured_fraction_max 0.980
_diffrn_reflns_theta_full 66.500
_diffrn_reflns_theta_max 67.473
_diffrn_reflns_theta_min 3.777
_diffrn_source 'micro-focus sealed X-ray tube'
_diffrn_source_current 0.80
_diffrn_source_power 0.040
_diffrn_source_target Cu
_diffrn_source_type 'SuperNova (Cu) X-ray Source'
_diffrn_source_voltage 50
_exptl_absorpt_coefficient_mu 0.691
_exptl_absorpt_correction_T_max 1.00000
_exptl_absorpt_correction_T_min 0.88430
_exptl_absorpt_correction_type multi-scan
_exptl_absorpt_process_details
;
CrysAlisPro 1.171.38.46 (Rigaku Oxford Diffraction, 2015)
Empirical absorption correction using spherical harmonics,
 implemented in SCALE3 ABSPACK scaling algorithm.
;
_exptl_crystal_colour yellow
_exptl_crystal_colour_primary yellow
_exptl_crystal_density_diffrn 1.288
_exptl_crystal_density_method 'not measured'
_exptl_crystal_description block
_exptl_crystal_F_000 464
_exptl_crystal_size_max 0.12
_exptl_crystal_size_mid 0.1
_exptl_crystal_size_min 0.1
_refine_diff_density_max 0.210
_refine_diff_density_min -0.173
_refine_diff_density_rms 0.042
_refine_ls_extinction_method none
_refine_ls_goodness_of_fit_ref 1.008
_refine_ls_hydrogen_treatment constr
_refine_ls_matrix_type full
_refine_ls_number_parameters 299
_refine_ls_number_reflns 3945
_refine_ls_number_restraints 0
_refine_ls_restrained_S_all 1.008
_refine_ls_R_factor_all 0.0532
_refine_ls_R_factor_gt 0.0394
_refine_ls_shift/su_max 0.000
_refine_ls_shift/su_mean 0.000
_refine_ls_structure_factor_coef Fsqd
_refine_ls_weighting_details 'w=1/[\s^2^(Fo^2^)+(0.0480P)^2^] where P=(Fo^2^+2Fc^2^)/3'
_refine_ls_weighting_scheme calc
_refine_ls_wR_factor_gt 0.0926
_refine_ls_wR_factor_ref 0.0981
_reflns_Friedel_coverage 0.000
_reflns_number_gt 3173
_reflns_number_total 3945
_reflns_threshold_expression 'I > 2\s(I)'
_cod_data_source_file c9sc06226b2.cif
_cod_data_source_block juan1cult
_cod_depositor_comments
;Adding full bibliography for 1557283.cif.

 Adding full bibliography for 1557283.cif.
;
_cod_original_cell_volume 1120.42(12)
_cod_database_code 1557283
_shelx_shelxl_version_number 2014/7
_shelx_space_group_comment
;
The symmetry employed for this shelxl refinement is uniquely defined
by the following loop, which should always be used as a source of
symmetry information in preference to the above space-group names.
They are only intended as comments.
;
_shelx_estimated_absorpt_t_max 0.934
_shelx_estimated_absorpt_t_min 0.922
_reflns_odcompleteness_completeness 98.44
_reflns_odcompleteness_iscentric 1
_reflns_odcompleteness_theta 67.46
_olex2_refinement_description
;
1. Fixed Uiso
 At 1.2 times of:
  All C(H) groups, All C(H,H) groups
 At 1.5 times of:
  All C(H,H,H) groups, All O(H,H) groups
2.a Free rotating group:
 O1W(H1WA,H1WB), O2W(H2WA,H2WB), O3W(H3WA,H3WB)
2.b Secondary CH2 refined with riding coordinates:
 C10(H10A,H10B), C11(H11A,H11B), C12(H12A,H12B), C13(H13A,H13B)
2.c Aromatic/amide H refined with riding coordinates:
 C3(H3), C5(H5), C6(H6), C8(H8), C9(H9), C22(H22), C23(H23), C25(H25),
 C26(H26), C31(H31), C32(H32), C34(H34), C35(H35)
2.d Idealised Me refined as rotating group:
 C14(H14A,H14B,H14C)
;
_olex2_date_sample_data_collection 2017-08-10
_olex2_submission_special_instructions 'No special instructions were received'
_oxdiff_exptl_absorpt_empirical_details
;
Empirical correction (ABSPACK) includes:
- Absorption correction using spherical harmonics
- Frame scaling
;
_oxdiff_exptl_absorpt_empirical_full_max 1.321
_oxdiff_exptl_absorpt_empirical_full_min 0.838

loop_
_space_group_symop_operation_xyz
'x, y, z'
'-x, -y, -z'

loop_
_atom_site_label
_atom_site_type_symbol
_atom_site_fract_x
_atom_site_fract_y
_atom_site_fract_z
_atom_site_U_iso_or_equiv
_atom_site_adp_type
_atom_site_occupancy
_atom_site_site_symmetry_order
_atom_site_calc_flag
_atom_site_refinement_flags_posn
N1 N 0.1120(2) 0.2360(2) 0.44458(6) 0.0269(3) Uani 1 1 d .
N2 N 0.69087(19) 0.56401(18) 0.20483(5) 0.0173(3) Uani 1 1 d .
N3 N 0.7206(2) 0.59510(18) 0.08327(6) 0.0183(3) Uani 1 1 d .
N4 N 0.8245(2) -0.06574(19) 0.79007(6) 0.0228(3) Uani 1 1 d .
C1 C 0.2878(3) 0.2623(2) 0.45567(6) 0.0197(3) Uani 1 1 d .
C2 C 0.5044(2) 0.2876(2) 0.46988(7) 0.0175(3) Uani 1 1 d .
C3 C 0.6513(2) 0.3390(2) 0.43049(7) 0.0188(3) Uani 1 1 d .
H3 H 0.7879 0.3427 0.4437 0.023 Uiso 1 1 calc R
C4 C 0.6426(2) 0.3892(2) 0.37269(7) 0.0174(3) Uani 1 1 d .
C5 C 0.4747(2) 0.4290(2) 0.34430(7) 0.0181(3) Uani 1 1 d .
H5 H 0.3479 0.4191 0.3634 0.022 Uiso 1 1 calc R
C6 C 0.4893(2) 0.4816(2) 0.28971(7) 0.0185(3) Uani 1 1 d .
H6 H 0.3720 0.5069 0.2720 0.022 Uiso 1 1 calc R
C7 C 0.6738(2) 0.4996(2) 0.25887(6) 0.0165(3) Uani 1 1 d .
C8 C 0.8408(2) 0.4572(2) 0.28683(7) 0.0205(3) Uani 1 1 d .
H8 H 0.9670 0.4649 0.2676 0.025 Uiso 1 1 calc R
C9 C 0.8240(2) 0.4046(2) 0.34184(7) 0.0202(3) Uani 1 1 d .
H9 H 0.9404 0.3776 0.3595 0.024 Uiso 1 1 calc R
C10 C 0.5083(2) 0.4963(2) 0.16497(7) 0.0214(3) Uani 1 1 d .
H10A H 0.3815 0.5069 0.1849 0.026 Uiso 1 1 calc R
H10B H 0.4908 0.3627 0.1524 0.026 Uiso 1 1 calc R
C11 C 0.5317(2) 0.6065(2) 0.11325(7) 0.0224(3) Uani 1 1 d .
H11A H 0.4081 0.5563 0.0870 0.027 Uiso 1 1 calc R
H11B H 0.5402 0.7388 0.1254 0.027 Uiso 1 1 calc R
C12 C 0.8859(2) 0.5698(2) 0.17566(7) 0.0211(3) Uani 1 1 d .
H12A H 0.8931 0.4406 0.1646 0.025 Uiso 1 1 calc R
H12B H 1.0059 0.6314 0.2022 0.025 Uiso 1 1 calc R
C13 C 0.9002(2) 0.6746(2) 0.12307(7) 0.0242(4) Uani 1 1 d .
H13A H 0.9077 0.8071 0.1347 0.029 Uiso 1 1 calc R
H13B H 1.0298 0.6707 0.1035 0.029 Uiso 1 1 calc R
C14 C 0.7431(3) 0.7007(2) 0.03294(7) 0.0257(4) Uani 1 1 d .
H14A H 0.6168 0.6555 0.0083 0.038 Uiso 1 1 calc GR
H14B H 0.8635 0.6836 0.0118 0.038 Uiso 1 1 calc GR
H14C H 0.7642 0.8337 0.0451 0.038 Uiso 1 1 calc GR
C21 C 0.5542(2) 0.2394(2) 0.52740(6) 0.0164(3) Uani 1 1 d .
C22 C 0.3959(2) 0.1549(2) 0.56308(7) 0.0187(3) Uani 1 1 d .
H22 H 0.2540 0.1334 0.5511 0.022 Uiso 1 1 calc R
C23 C 0.4445(2) 0.1022(2) 0.61595(7) 0.0189(3) Uani 1 1 d .
H23 H 0.3354 0.0471 0.6398 0.023 Uiso 1 1 calc R
C24 C 0.6515(2) 0.1294(2) 0.63416(7) 0.0168(3) Uani 1 1 d .
C25 C 0.8082(2) 0.2163(2) 0.59901(7) 0.0189(3) Uani 1 1 d .
H25 H 0.9501 0.2373 0.6109 0.023 Uiso 1 1 calc R
C26 C 0.7602(2) 0.2723(2) 0.54731(7) 0.0200(3) Uani 1 1 d .
H26 H 0.8699 0.3346 0.5248 0.024 Uiso 1 1 calc R
C31 C 0.6510(3) -0.0075(2) 0.78574(7) 0.0230(3) Uani 1 1 d .
H31 H 0.5663 -0.0118 0.8180 0.028 Uiso 1 1 calc R
C32 C 0.5880(2) 0.0586(2) 0.73702(7) 0.0205(3) Uani 1 1 d .
H32 H 0.4645 0.0992 0.7366 0.025 Uiso 1 1 calc R
C33 C 0.7083(2) 0.0646(2) 0.68856(7) 0.0181(3) Uani 1 1 d .
C34 C 0.8894(2) 0.0040(2) 0.69323(7) 0.0211(3) Uani 1 1 d .
H34 H 0.9767 0.0051 0.6616 0.025 Uiso 1 1 calc R
C35 C 0.9406(2) -0.0570(2) 0.74370(7) 0.0226(3) Uani 1 1 d .
H35 H 1.0655 -0.0951 0.7458 0.027 Uiso 1 1 calc R
O1W O 0.72989(18) 0.22433(16) 0.04904(5) 0.0258(3) Uani 1 1 d .
H1WA H 0.8383 0.2166 0.0670 0.039 Uiso 1 1 d G
H1WB H 0.7242 0.3359 0.0577 0.039 Uiso 1 1 d G
O2W O 1.08350(18) 0.18835(16) 0.10231(5) 0.0235(3) Uani 1 1 d .
H2WA H 1.0940 0.1635 0.1367 0.035 Uiso 1 1 d G
H2WB H 1.1513 0.1230 0.0835 0.035 Uiso 1 1 d G
O3W O 0.33806(19) -0.02716(18) 0.06058(5) 0.0267(3) Uani 1 1 d .
H3WA H 0.3181 -0.0933 0.0287 0.040 Uiso 1 1 d G
H3WB H 0.4565 0.0503 0.0582 0.040 Uiso 1 1 d G

loop_
_atom_site_aniso_label
_atom_site_aniso_U_11
_atom_site_aniso_U_22
_atom_site_aniso_U_33
_atom_site_aniso_U_23
_atom_site_aniso_U_13
_atom_site_aniso_U_12
N1 0.0233(8) 0.0406(9) 0.0194(7) 0.0080(6) 0.0009(6) 0.0113(6)
N2 0.0175(6) 0.0199(7) 0.0139(6) 0.0026(5) -0.0016(5) 0.0039(5)
N3 0.0220(7) 0.0187(7) 0.0135(6) 0.0034(5) 0.0001(5) 0.0036(5)
N4 0.0293(7) 0.0205(7) 0.0180(7) 0.0012(5) -0.0042(6) 0.0058(6)
C1 0.0261(9) 0.0236(8) 0.0120(7) 0.0036(6) 0.0027(6) 0.0105(6)
C2 0.0209(7) 0.0168(7) 0.0168(8) 0.0013(6) 0.0003(6) 0.0086(6)
C3 0.0219(8) 0.0193(8) 0.0162(8) -0.0003(6) -0.0028(6) 0.0080(6)
C4 0.0207(7) 0.0150(7) 0.0162(8) 0.0000(6) -0.0010(6) 0.0051(6)
C5 0.0190(7) 0.0205(8) 0.0161(8) 0.0014(6) 0.0020(6) 0.0077(6)
C6 0.0189(7) 0.0201(8) 0.0181(8) 0.0028(6) -0.0014(6) 0.0078(6)
C7 0.0208(7) 0.0131(7) 0.0145(7) 0.0007(6) -0.0008(6) 0.0031(6)
C8 0.0165(7) 0.0269(8) 0.0193(8) 0.0056(6) 0.0005(6) 0.0067(6)
C9 0.0176(7) 0.0263(8) 0.0172(8) 0.0048(6) -0.0020(6) 0.0061(6)
C10 0.0173(7) 0.0322(9) 0.0143(8) 0.0041(6) -0.0010(6) 0.0056(6)
C11 0.0245(8) 0.0291(9) 0.0164(8) 0.0028(7) -0.0007(6) 0.0120(6)
C12 0.0177(7) 0.0265(8) 0.0178(8) 0.0038(6) -0.0011(6) 0.0034(6)
C13 0.0231(8) 0.0268(8) 0.0184(8) 0.0050(7) -0.0016(6) -0.0012(6)
C14 0.0307(9) 0.0272(9) 0.0176(8) 0.0068(7) -0.0016(7) 0.0039(7)
C21 0.0199(7) 0.0167(7) 0.0134(7) -0.0011(6) 0.0004(6) 0.0068(6)
C22 0.0181(7) 0.0204(8) 0.0186(8) 0.0007(6) 0.0006(6) 0.0075(6)
C23 0.0192(7) 0.0194(7) 0.0190(8) 0.0024(6) 0.0026(6) 0.0063(6)
C24 0.0202(7) 0.0163(7) 0.0149(7) -0.0010(6) 0.0000(6) 0.0072(6)
C25 0.0180(7) 0.0229(8) 0.0162(8) 0.0003(6) -0.0009(6) 0.0067(6)
C26 0.0208(8) 0.0229(8) 0.0163(8) 0.0019(6) 0.0007(6) 0.0056(6)
C31 0.0297(8) 0.0218(8) 0.0173(8) 0.0017(6) 0.0027(6) 0.0065(6)
C32 0.0239(8) 0.0198(8) 0.0187(8) 0.0030(6) 0.0018(6) 0.0070(6)
C33 0.0203(7) 0.0163(7) 0.0164(8) 0.0013(6) -0.0009(6) 0.0030(6)
C34 0.0215(8) 0.0243(8) 0.0174(8) 0.0027(6) 0.0013(6) 0.0056(6)
C35 0.0229(8) 0.0244(8) 0.0206(8) 0.0025(6) -0.0031(6) 0.0068(6)
O1W 0.0246(6) 0.0239(6) 0.0292(7) -0.0043(5) -0.0063(5) 0.0092(5)
O2W 0.0261(6) 0.0288(6) 0.0186(6) 0.0048(5) -0.0016(5) 0.0121(5)
O3W 0.0275(6) 0.0318(7) 0.0225(6) 0.0039(5) 0.0052(5) 0.0101(5)

loop_
_atom_type_symbol
_atom_type_description
_atom_type_scat_dispersion_real
_atom_type_scat_dispersion_imag
_atom_type_scat_source
C C 0.0181 0.0091 'International Tables Vol C Tables 4.2.6.8 and 6.1.1.4'
H H 0.0000 0.0000 'International Tables Vol C Tables 4.2.6.8 and 6.1.1.4'
N N 0.0311 0.0180 'International Tables Vol C Tables 4.2.6.8 and 6.1.1.4'
O O 0.0492 0.0322 'International Tables Vol C Tables 4.2.6.8 and 6.1.1.4'

loop_
_geom_angle_atom_site_label_1
_geom_angle_atom_site_label_2
_geom_angle_atom_site_label_3
_geom_angle
C7 N2 C10 117.43(13)
C7 N2 C12 117.01(12)
C12 N2 C10 111.41(12)
C13 N3 C11 107.86(13)
C14 N3 C11 110.54(12)
C14 N3 C13 109.63(12)
C35 N4 C31 116.29(14)
N1 C1 C2 177.80(17)
C1 C2 C21 116.34(14)
C3 C2 C1 120.68(14)
C3 C2 C21 122.79(13)
C2 C3 C4 133.26(14)
C5 C4 C3 127.44(14)
C9 C4 C3 116.34(13)
C9 C4 C5 116.20(14)
C6 C5 C4 121.63(14)
C5 C6 C7 122.11(14)
N2 C7 C6 121.53(13)
N2 C7 C8 122.02(14)
C8 C7 C6 116.39(14)
C9 C8 C7 120.89(14)
C8 C9 C4 122.78(14)
N2 C10 C11 111.53(13)
N3 C11 C10 110.39(12)
N2 C12 C13 111.32(13)
N3 C13 C12 111.87(13)
C22 C21 C2 121.21(13)
C26 C21 C2 121.09(14)
C26 C21 C22 117.68(14)
C23 C22 C21 120.78(14)
C22 C23 C24 120.72(15)
C23 C24 C33 122.03(14)
C25 C24 C23 118.26(14)
C25 C24 C33 119.70(13)
C26 C25 C24 121.03(14)
C25 C26 C21 121.47(15)
N4 C31 C32 124.07(15)
C31 C32 C33 119.30(14)
C32 C33 C24 123.23(13)
C32 C33 C34 116.49(14)
C34 C33 C24 120.28(14)
C35 C34 C33 120.03(15)
N4 C35 C34 123.80(14)

loop_
_geom_bond_atom_site_label_1
_geom_bond_atom_site_label_2
_geom_bond_distance
N1 C1 1.157(2)
N2 C7 1.392(2)
N2 C10 1.4736(19)
N2 C12 1.469(2)
N3 C11 1.469(2)
N3 C13 1.4673(19)
N3 C14 1.4646(19)
N4 C31 1.345(2)
N4 C35 1.341(2)
C1 C2 1.435(2)
C2 C3 1.359(2)
C2 C21 1.484(2)
C3 C4 1.445(2)
C4 C5 1.405(2)
C4 C9 1.401(2)
C5 C6 1.371(2)
C6 C7 1.416(2)
C7 C8 1.405(2)
C8 C9 1.381(2)
C10 C11 1.512(2)
C12 C13 1.510(2)
C21 C22 1.405(2)
C21 C26 1.394(2)
C22 C23 1.395(2)
C23 C24 1.395(2)
C24 C25 1.395(2)
C24 C33 1.484(2)
C25 C26 1.379(2)
C31 C32 1.387(2)
C32 C33 1.399(2)
C33 C34 1.402(2)
C34 C35 1.377(2)

loop_
_geom_hbond_atom_site_label_D
_geom_hbond_atom_site_label_H
_geom_hbond_atom_site_label_A
_geom_hbond_distance_DH
_geom_hbond_distance_HA
_geom_hbond_distance_DA
_geom_hbond_angle_DHA
_geom_hbond_site_symmetry_A
O1W H1WA O2W 0.85 1.89 2.7391(15) 175.7 .
O1W H1WB N3 0.85 1.98 2.8301(17) 176.0 .
O2W H2WA N4 0.85 2.05 2.8753(18) 164.2 2_756
O2W H2WB O3W 0.85 1.94 2.7660(16) 164.8 1_655
O3W H3WA O1W 0.85 1.98 2.8232(17) 174.2 2_655
O3W H3WB O1W 0.85 1.96 2.8095(17) 177.4 .

loop_
_geom_torsion_atom_site_label_1
_geom_torsion_atom_site_label_2
_geom_torsion_atom_site_label_3
_geom_torsion_atom_site_label_4
_geom_torsion
N2 C7 C8 C9 175.98(14)
N2 C10 C11 N3 58.21(17)
N2 C12 C13 N3 -56.24(18)
N4 C31 C32 C33 0.7(2)
C1 C2 C3 C4 4.3(3)
C1 C2 C21 C22 6.6(2)
C1 C2 C21 C26 -174.96(14)
C2 C3 C4 C5 12.0(3)
C2 C3 C4 C9 -169.72(17)
C2 C21 C22 C23 176.98(14)
C2 C21 C26 C25 -175.50(14)
C3 C2 C21 C22 -168.31(15)
C3 C2 C21 C26 10.1(2)
C3 C4 C5 C6 177.62(15)
C3 C4 C9 C8 -177.89(15)
C4 C5 C6 C7 -0.2(2)
C5 C4 C9 C8 0.6(2)
C5 C6 C7 N2 -176.07(14)
C5 C6 C7 C8 1.1(2)
C6 C7 C8 C9 -1.2(2)
C7 N2 C10 C11 168.17(13)
C7 N2 C12 C13 -169.42(13)
C7 C8 C9 C4 0.4(3)
C9 C4 C5 C6 -0.7(2)
C10 N2 C7 C6 -40.9(2)
C10 N2 C7 C8 142.02(15)
C10 N2 C12 C13 51.54(17)
C11 N3 C13 C12 60.06(17)
C12 N2 C7 C6 -177.51(14)
C12 N2 C7 C8 5.5(2)
C12 N2 C10 C11 -52.97(17)
C13 N3 C11 C10 -60.52(17)
C14 N3 C11 C10 179.65(13)
C14 N3 C13 C12 -179.53(13)
C21 C2 C3 C4 179.07(15)
C21 C22 C23 C24 -1.1(2)
C22 C21 C26 C25 3.0(2)
C22 C23 C24 C25 2.1(2)
C22 C23 C24 C33 -176.27(14)
C23 C24 C25 C26 -0.7(2)
C23 C24 C33 C32 -32.4(2)
C23 C24 C33 C34 147.04(15)
C24 C25 C26 C21 -1.9(2)
C24 C33 C34 C35 -179.61(15)
C25 C24 C33 C32 149.19(15)
C25 C24 C33 C34 -31.3(2)
C26 C21 C22 C23 -1.5(2)
C31 N4 C35 C34 -1.1(2)
C31 C32 C33 C24 178.76(14)
C31 C32 C33 C34 -0.7(2)
C32 C33 C34 C35 -0.1(2)
C33 C24 C25 C26 177.77(14)
C33 C34 C35 N4 1.1(3)
C35 N4 C31 C32 0.2(2)
